data_4307714
loop_
_publ_author_name
'Vladimir B. Romakh'
'Bruno Therrien'
'Georg S\"uss-Fink'
'Georgiy B. Shul'pin'

_publ_contact_author
;
      Suess-Fink, Georg
      Institut de Chimie,
      Universit\'e de Neuch\^atel,
      Case postale 158,
      CH-2009 Neuch\^atel,
      Switzerland
;
_publ_contact_author_email georg.suess-fink@unine.ch
_publ_contact_author_fax '+41 32 718 2511'
_publ_contact_author_phone '+41 32 718 2405'
_publ_section_title
;
Synthesis, Molecular Structure, and Catalytic Potential of the Tetrairon
Complex [Fe4(N3O2-L)4(\m-O)2]4+ (L =
1-Carboxymethyl-4,7-dimethyl-1,4,7-triazacyclononane)
;
_journal_name_full 'Inorganic Chemistry'
_journal_page_first 3166
_journal_page_last 3175
_journal_paper_doi 10.1021/ic062207k
_journal_volume 46
_journal_year 2007
_chemical_formula_moiety 'C40 H80 Fe4 N12 O10, (P F6)4, (C2 H3 N)5'
_chemical_formula_sum 'C50 H95 F24 Fe4 N17 O10 P4'
_chemical_formula_weight 1897.71
_chemical_name_systematic
; 
 ? 
;
_space_group_IT_number 14
_symmetry_cell_setting monoclinic
_symmetry_space_group_name_Hall '-P 2ybc'
_symmetry_space_group_name_H-M 'P 1 21/c 1'
_atom_sites_solution_hydrogens geom
_atom_sites_solution_primary direct
_atom_sites_solution_secondary difmap
_audit_creation_method SHELXL-97
_cell_angle_alpha 90.00
_cell_angle_beta 99.387(10)
_cell_angle_gamma 90.00
_cell_formula_units_Z 4
_cell_length_a 22.6727(18)
_cell_length_b 14.8307(8)
_cell_length_c 23.3878(19)
_cell_measurement_reflns_used 8000
_cell_measurement_temperature 173(2)
_cell_measurement_theta_max 25.05
_cell_measurement_theta_min 2.05
_cell_volume 7758.9(10)
_computing_cell_refinement 'CELL (Stoe IPDS Software, 2000)'
_computing_data_collection 'EXPOSE (Stoe IPDS Software, 2000)'
_computing_data_reduction 'INTEGRATE (Stoe IPDS Software, 2000)'
_computing_molecular_graphics 'ORTEP-3 (Farrugia, 1997)'
_computing_publication_material 'SHELXL-97 (Sheldrick, 1997)'
_computing_structure_refinement 'SHELXL-97 (Sheldrick, 1997)'
_computing_structure_solution 'SHELXS-97 (Sheldrick, 1990)'
_diffrn_ambient_temperature 173(2)
_diffrn_detector_area_resol_mean 0.81\%A
_diffrn_measured_fraction_theta_full 0.989
_diffrn_measured_fraction_theta_max 0.989
_diffrn_measurement_device_type 'STOE IPDS'
_diffrn_measurement_method 'phi oscillation'
_diffrn_radiation_monochromator graphite
_diffrn_radiation_source 'fine-focus sealed tube'
_diffrn_radiation_type MoK\a
_diffrn_radiation_wavelength 0.71073
_diffrn_reflns_av_R_equivalents 0.1477
_diffrn_reflns_av_sigmaI/netI 0.2247
_diffrn_reflns_limit_h_max 27
_diffrn_reflns_limit_h_min -27
_diffrn_reflns_limit_k_max 18
_diffrn_reflns_limit_k_min -17
_diffrn_reflns_limit_l_max 28
_diffrn_reflns_limit_l_min -28
_diffrn_reflns_number 55251
_diffrn_reflns_theta_full 26.07
_diffrn_reflns_theta_max 26.07
_diffrn_reflns_theta_min 2.11
_diffrn_standards_decay_% 0
_diffrn_standards_interval_time 0
_diffrn_standards_number 0
_exptl_absorpt_coefficient_mu 0.935
_exptl_absorpt_correction_T_max 0.767
_exptl_absorpt_correction_T_min 0.346
_exptl_absorpt_correction_type empirical
_exptl_absorpt_process_details 'Walker, N. & Stuart, D. (1983)'
_exptl_crystal_colour red
_exptl_crystal_density_diffrn 1.625
_exptl_crystal_density_method 'not measured'
_exptl_crystal_description plate
_exptl_crystal_F_000 3896
_exptl_crystal_size_max 0.58
_exptl_crystal_size_mid 0.48
_exptl_crystal_size_min 0.05
_refine_diff_density_max 0.972
_refine_diff_density_min -0.755
_refine_diff_density_rms 0.091
_refine_ls_extinction_method none
_refine_ls_goodness_of_fit_ref 0.745
_refine_ls_hydrogen_treatment constr
_refine_ls_matrix_type full
_refine_ls_number_parameters 941
_refine_ls_number_reflns 15205
_refine_ls_number_restraints 0
_refine_ls_restrained_S_all 0.745
_refine_ls_R_factor_all 0.2013
_refine_ls_R_factor_gt 0.0701
_refine_ls_shift/su_max 0.001
_refine_ls_shift/su_mean 0.000
_refine_ls_structure_factor_coef Fsqd
_refine_ls_weighting_details 'calc w=1/[\s^2^(Fo^2^)+(0.1013P)^2^] where P=(Fo^2^+2Fc^2^)/3'
_refine_ls_weighting_scheme calc
_refine_ls_wR_factor_gt 0.1667
_refine_ls_wR_factor_ref 0.2037
_reflns_number_gt 4675
_reflns_number_total 15205
_reflns_threshold_expression >2sigma(I)
_cod_data_source_file ic062207ksi20061120_071602.cif
_cod_data_source_block d:Cp2
_cod_depositor_comments
;
The following automatic conversions were performed:
'_symmetry_cell_setting' value 'Monoclinic' changed to 'monoclinic'
according to '/home/saulius/struct/CIF-dictionaries/cif_core.dic'
dictionary named 'cif_core.dic' version 2.4.1 from 2010-06-29.

Automatic conversion script
Id: cif_fix_enum 1527 2010-12-29 10:47:43Z saulius 
;
_cod_original_sg_symbol_H-M 'P 21/c'
_cod_database_code 4307714

loop_
_symmetry_equiv_pos_as_xyz
'x, y, z'
'-x, y+1/2, -z+1/2'
'-x, -y, -z'
'x, -y-1/2, z-1/2'

loop_
_atom_site_label
_atom_site_type_symbol
_atom_site_fract_x
_atom_site_fract_y
_atom_site_fract_z
_atom_site_U_iso_or_equiv
_atom_site_adp_type
_atom_site_occupancy
_atom_site_symmetry_multiplicity
_atom_site_calc_flag
_atom_site_refinement_flags
_atom_site_disorder_assembly
_atom_site_disorder_group
C1 C 0.3350(4) -0.0593(5) 0.3799(4) 0.057(2) Uani 1 1 d . . .
C2 C 0.3902(3) -0.0871(6) 0.3548(3) 0.061(2) Uani 1 1 d . . .
H2A H 0.4113 -0.0340 0.3448 0.073 Uiso 1 1 calc R . .
H2B H 0.4170 -0.1214 0.3833 0.073 Uiso 1 1 calc R . .
C3 C 0.3653(4) -0.2392(6) 0.3161(4) 0.069(2) Uani 1 1 d . . .
H3A H 0.3865 -0.2504 0.3550 0.083 Uiso 1 1 calc R . .
H3B H 0.3843 -0.2749 0.2895 0.083 Uiso 1 1 calc R . .
C4 C 0.3024(4) -0.2699(7) 0.3128(5) 0.100(4) Uani 1 1 d . . .
H4A H 0.3010 -0.3351 0.3098 0.120 Uiso 1 1 calc R . .
H4B H 0.2880 -0.2530 0.3481 0.120 Uiso 1 1 calc R . .
C5 C 0.2692(6) -0.2706(7) 0.2078(5) 0.102(4) Uani 1 1 d . . .
H5A H 0.2339 -0.3060 0.1935 0.122 Uiso 1 1 calc R . .
H5B H 0.3031 -0.3113 0.2140 0.122 Uiso 1 1 calc R . .
C6 C 0.2784(6) -0.2035(7) 0.1631(4) 0.098(4) Uani 1 1 d . . .
H6A H 0.2397 -0.1813 0.1449 0.117 Uiso 1 1 calc R . .
H6B H 0.2964 -0.2339 0.1335 0.117 Uiso 1 1 calc R . .
C7 C 0.3809(5) -0.1568(9) 0.1995(5) 0.103(4) Uani 1 1 d . . .
H7A H 0.3817 -0.2220 0.1969 0.123 Uiso 1 1 calc R . .
H7B H 0.4034 -0.1329 0.1710 0.123 Uiso 1 1 calc R . .
C8 C 0.4109(4) -0.1293(7) 0.2581(4) 0.073(3) Uani 1 1 d . . .
H8A H 0.4221 -0.0663 0.2575 0.088 Uiso 1 1 calc R . .
H8B H 0.4471 -0.1644 0.2688 0.088 Uiso 1 1 calc R . .
C9 C 0.1998(4) -0.2462(7) 0.2740(5) 0.086(3) Uani 1 1 d . . .
H9A H 0.1716 -0.2266 0.2412 0.130 Uiso 1 1 calc R . .
H9B H 0.1938 -0.2127 0.3077 0.130 Uiso 1 1 calc R . .
H9C H 0.1942 -0.3093 0.2805 0.130 Uiso 1 1 calc R . .
C10 C 0.3115(6) -0.0549(7) 0.1397(4) 0.107(4) Uani 1 1 d . . .
H10A H 0.3199 -0.0807 0.1042 0.161 Uiso 1 1 calc R . .
H10B H 0.3398 -0.0077 0.1519 0.161 Uiso 1 1 calc R . .
H10C H 0.2718 -0.0305 0.1336 0.161 Uiso 1 1 calc R . .
C11 C 0.2067(4) 0.1892(6) 0.3186(4) 0.058(2) Uani 1 1 d . . .
C12 C 0.1416(3) 0.2042(6) 0.3279(4) 0.065(2) Uani 1 1 d . . .
H12A H 0.1368 0.1838 0.3662 0.078 Uiso 1 1 calc R . .
H12B H 0.1319 0.2679 0.3248 0.078 Uiso 1 1 calc R . .
C13 C 0.0832(4) 0.2092(7) 0.2296(5) 0.081(3) Uani 1 1 d . . .
H13A H 0.0412 0.1991 0.2151 0.097 Uiso 1 1 calc R . .
H13B H 0.0885 0.2726 0.2393 0.097 Uiso 1 1 calc R . .
C14 C 0.1189(5) 0.1865(7) 0.1832(4) 0.089(3) Uani 1 1 d . . .
H14A H 0.1001 0.2133 0.1470 0.107 Uiso 1 1 calc R . .
H14B H 0.1586 0.2123 0.1931 0.107 Uiso 1 1 calc R . .
C15 C 0.0672(4) 0.0448(8) 0.1496(5) 0.091(3) Uani 1 1 d . . .
H15A H 0.0690 0.0293 0.1096 0.109 Uiso 1 1 calc R . .
H15B H 0.0345 0.0869 0.1496 0.109 Uiso 1 1 calc R . .
C16 C 0.0548(5) -0.0389(8) 0.1818(5) 0.096(3) Uani 1 1 d . . .
H16A H 0.0807 -0.0872 0.1727 0.115 Uiso 1 1 calc R . .
H16B H 0.0137 -0.0575 0.1692 0.115 Uiso 1 1 calc R . .
C17 C 0.0200(5) 0.0411(7) 0.2637(6) 0.100(3) Uani 1 1 d . . .
H17A H -0.0085 0.0077 0.2823 0.119 Uiso 1 1 calc R . .
H17B H -0.0018 0.0694 0.2292 0.119 Uiso 1 1 calc R . .
C18 C 0.0489(4) 0.1131(7) 0.3046(5) 0.078(3) Uani 1 1 d . . .
H18A H 0.0199 0.1600 0.3081 0.094 Uiso 1 1 calc R . .
H18B H 0.0614 0.0870 0.3426 0.094 Uiso 1 1 calc R . .
C19 C 0.1713(5) 0.0714(8) 0.1369(4) 0.090(3) Uani 1 1 d . . .
H19A H 0.1598 0.1005 0.1001 0.136 Uiso 1 1 calc R . .
H19B H 0.1746 0.0076 0.1311 0.136 Uiso 1 1 calc R . .
H19C H 0.2092 0.0947 0.1552 0.136 Uiso 1 1 calc R . .
C20 C 0.0597(4) -0.1111(7) 0.2733(5) 0.089(3) Uani 1 1 d . . .
H20A H 0.0683 -0.1053 0.3147 0.133 Uiso 1 1 calc R . .
H20B H 0.0875 -0.1525 0.2607 0.133 Uiso 1 1 calc R . .
H20C H 0.0198 -0.1334 0.2621 0.133 Uiso 1 1 calc R . .
C21 C 0.3341(3) 0.1076(6) 0.2819(4) 0.061(2) Uani 1 1 d . . .
C22 C 0.3321(4) 0.2004(6) 0.2515(3) 0.065(2) Uani 1 1 d . . .
H22A H 0.3550 0.1980 0.2199 0.078 Uiso 1 1 calc R . .
H22B H 0.2911 0.2157 0.2356 0.078 Uiso 1 1 calc R . .
C23 C 0.3283(4) 0.3573(5) 0.2847(4) 0.060(2) Uani 1 1 d . . .
H23A H 0.2854 0.3484 0.2751 0.072 Uiso 1 1 calc R . .
H23B H 0.3415 0.3868 0.2520 0.072 Uiso 1 1 calc R . .
C24 C 0.3411(4) 0.4167(6) 0.3361(4) 0.067(2) Uani 1 1 d . . .
H24A H 0.3140 0.4677 0.3311 0.080 Uiso 1 1 calc R . .
H24B H 0.3816 0.4397 0.3393 0.080 Uiso 1 1 calc R . .
C25 C 0.3869(4) 0.3835(6) 0.4363(4) 0.064(2) Uani 1 1 d . . .
H25A H 0.3787 0.3606 0.4730 0.077 Uiso 1 1 calc R . .
H25B H 0.3935 0.4480 0.4404 0.077 Uiso 1 1 calc R . .
C26 C 0.4421(4) 0.3403(6) 0.4230(4) 0.073(3) Uani 1 1 d . . .
H26A H 0.4573 0.3757 0.3937 0.088 Uiso 1 1 calc R . .
H26B H 0.4722 0.3407 0.4576 0.088 Uiso 1 1 calc R . .
C27 C 0.4582(4) 0.2296(7) 0.3488(4) 0.083(3) Uani 1 1 d . . .
H27A H 0.4582 0.1653 0.3413 0.099 Uiso 1 1 calc R . .
H27B H 0.4994 0.2502 0.3546 0.099 Uiso 1 1 calc R . .
C28 C 0.4240(4) 0.2764(6) 0.2974(4) 0.069(2) Uani 1 1 d . . .
H28A H 0.4351 0.2508 0.2625 0.083 Uiso 1 1 calc R . .
H28B H 0.4352 0.3396 0.2988 0.083 Uiso 1 1 calc R . .
C29 C 0.2798(4) 0.4017(6) 0.4124(4) 0.070(2) Uani 1 1 d . . .
H29A H 0.2747 0.3698 0.4470 0.104 Uiso 1 1 calc R . .
H29B H 0.2454 0.3924 0.3832 0.104 Uiso 1 1 calc R . .
H29C H 0.2845 0.4649 0.4207 0.104 Uiso 1 1 calc R . .
C30 C 0.4609(5) 0.1828(7) 0.4470(5) 0.092(3) Uani 1 1 d . . .
H30A H 0.5035 0.1886 0.4517 0.139 Uiso 1 1 calc R . .
H30B H 0.4496 0.1223 0.4354 0.139 Uiso 1 1 calc R . .
H30C H 0.4477 0.1961 0.4830 0.139 Uiso 1 1 calc R . .
C31 C 0.1932(4) -0.0027(6) 0.3936(4) 0.065(2) Uani 1 1 d . . .
C32 C 0.2027(4) -0.0777(6) 0.4377(3) 0.059(2) Uani 1 1 d . . .
H32A H 0.1644 -0.1025 0.4430 0.071 Uiso 1 1 calc R . .
H32B H 0.2259 -0.1256 0.4238 0.071 Uiso 1 1 calc R . .
C33 C 0.2779(4) -0.1079(6) 0.5255(4) 0.070(3) Uani 1 1 d . . .
H33A H 0.3004 -0.1361 0.4984 0.084 Uiso 1 1 calc R . .
H33B H 0.2563 -0.1548 0.5422 0.084 Uiso 1 1 calc R . .
C34 C 0.3201(5) -0.0627(7) 0.5723(4) 0.082(3) Uani 1 1 d . . .
H34A H 0.3519 -0.1043 0.5876 0.098 Uiso 1 1 calc R . .
H34B H 0.2991 -0.0461 0.6037 0.098 Uiso 1 1 calc R . .
C35 C 0.3439(5) 0.0990(7) 0.5891(4) 0.082(3) Uani 1 1 d . . .
H35A H 0.3628 0.0823 0.6279 0.099 Uiso 1 1 calc R . .
H35B H 0.3662 0.1490 0.5765 0.099 Uiso 1 1 calc R . .
C36 C 0.2816(4) 0.1291(7) 0.5910(4) 0.080(3) Uani 1 1 d . . .
H36A H 0.2827 0.1869 0.6106 0.096 Uiso 1 1 calc R . .
H36B H 0.2625 0.0861 0.6134 0.096 Uiso 1 1 calc R . .
C37 C 0.1861(4) 0.0928(6) 0.5270(4) 0.075(3) Uani 1 1 d . . .
H37A H 0.1620 0.1092 0.4903 0.090 Uiso 1 1 calc R . .
H37B H 0.1657 0.1141 0.5578 0.090 Uiso 1 1 calc R . .
C38 C 0.1916(4) -0.0083(6) 0.5306(4) 0.072(3) Uani 1 1 d . . .
H38A H 0.2048 -0.0259 0.5705 0.086 Uiso 1 1 calc R . .
H38B H 0.1526 -0.0352 0.5178 0.086 Uiso 1 1 calc R . .
C39 C 0.4104(4) 0.0052(7) 0.5446(4) 0.082(3) Uani 1 1 d . . .
H39A H 0.4254 0.0557 0.5257 0.123 Uiso 1 1 calc R . .
H39B H 0.4135 -0.0485 0.5224 0.123 Uiso 1 1 calc R . .
H39C H 0.4333 -0.0019 0.5826 0.123 Uiso 1 1 calc R . .
C40 C 0.2366(4) 0.2348(6) 0.5179(4) 0.080(3) Uani 1 1 d . . .
H40A H 0.2177 0.2413 0.4783 0.120 Uiso 1 1 calc R . .
H40B H 0.2748 0.2643 0.5234 0.120 Uiso 1 1 calc R . .
H40C H 0.2119 0.2616 0.5429 0.120 Uiso 1 1 calc R . .
C41 C 0.0159(6) 0.3469(9) 0.0666(6) 0.1340(16) Uani 1 1 d . . .
H41A H 0.0388 0.3473 0.0355 0.201 Uiso 1 1 calc R . .
H41B H -0.0078 0.2930 0.0645 0.201 Uiso 1 1 calc R . .
H41C H 0.0425 0.3487 0.1030 0.201 Uiso 1 1 calc R . .
C42 C -0.0232(8) 0.4256(11) 0.0617(7) 0.1340(16) Uani 1 1 d . . .
C43 C 0.1600(6) 0.5839(9) 0.3870(6) 0.1340(16) Uani 1 1 d . . .
H43A H 0.1472 0.5221 0.3836 0.201 Uiso 1 1 calc R . .
H43B H 0.1763 0.5967 0.4266 0.201 Uiso 1 1 calc R . .
H43C H 0.1901 0.5939 0.3631 0.201 Uiso 1 1 calc R . .
C44 C 0.1071(8) 0.6453(11) 0.3674(7) 0.1340(16) Uani 1 1 d . . .
C45 C 0.6134(7) 0.6762(10) 0.3923(6) 0.1340(16) Uani 1 1 d . . .
H45A H 0.6466 0.6657 0.4227 0.201 Uiso 1 1 calc R . .
H45B H 0.6025 0.7388 0.3918 0.201 Uiso 1 1 calc R . .
H45C H 0.6244 0.6602 0.3557 0.201 Uiso 1 1 calc R . .
C46 C 0.5756(8) 0.6354(11) 0.3998(7) 0.1340(16) Uani 1 1 d . . .
C47 C -0.1376(7) 0.2396(9) 0.4984(6) 0.1340(16) Uani 1 1 d . . .
H47A H -0.1392 0.2074 0.4626 0.201 Uiso 1 1 calc R . .
H47B H -0.1748 0.2325 0.5124 0.201 Uiso 1 1 calc R . .
H47C H -0.1057 0.2161 0.5265 0.201 Uiso 1 1 calc R . .
C48 C -0.1294(7) 0.3139(11) 0.4909(7) 0.1340(16) Uani 1 1 d . . .
C49 C -0.1161(7) 0.2631(10) 0.3586(6) 0.1340(16) Uani 1 1 d . . .
H49A H -0.0874 0.3056 0.3487 0.201 Uiso 1 1 calc R . .
H49B H -0.1408 0.2921 0.3827 0.201 Uiso 1 1 calc R . .
H49C H -0.1405 0.2416 0.3239 0.201 Uiso 1 1 calc R . .
C50 C -0.0897(8) 0.1993(12) 0.3849(7) 0.1340(16) Uani 1 1 d . . .
F1 F 0.3736(4) 0.7164(5) 0.5424(3) 0.158(3) Uani 1 1 d . . .
F2 F 0.4164(7) 0.7258(9) 0.4672(3) 0.266(8) Uani 1 1 d . . .
F3 F 0.4158(4) 0.6002(6) 0.5117(4) 0.189(5) Uani 1 1 d . . .
F4 F 0.3293(7) 0.7378(9) 0.4505(3) 0.267(8) Uani 1 1 d . . .
F5 F 0.3222(5) 0.6062(11) 0.5006(3) 0.289(9) Uani 1 1 d . . .
F6 F 0.3626(3) 0.6136(4) 0.4238(2) 0.0989(18) Uani 1 1 d . . .
F7 F 0.1353(3) 0.3692(6) 0.4427(5) 0.194(5) Uani 1 1 d . . .
F8 F 0.0863(5) 0.3594(9) 0.5152(4) 0.225(5) Uani 1 1 d . . .
F9 F 0.0503(3) 0.4493(5) 0.4413(4) 0.156(3) Uani 1 1 d . . .
F10 F 0.0506(4) 0.3299(7) 0.3841(3) 0.178(4) Uani 1 1 d . . .
F11 F 0.0877(3) 0.2448(4) 0.4559(3) 0.114(2) Uani 1 1 d . . .
F12 F 0.0046(3) 0.3247(6) 0.4564(4) 0.154(3) Uani 1 1 d . . .
F13 F 0.4921(6) 0.6280(7) 0.2653(3) 0.243(7) Uani 1 1 d . . .
F14 F 0.4838(3) 0.4844(4) 0.2854(2) 0.1038(19) Uani 1 1 d . . .
F15 F 0.4984(5) 0.5320(6) 0.1969(4) 0.214(6) Uani 1 1 d . . .
F16 F 0.4283(3) 0.6249(5) 0.1920(3) 0.141(3) Uani 1 1 d . . .
F17 F 0.4077(4) 0.5685(6) 0.2743(5) 0.200(5) Uani 1 1 d . . .
F18 F 0.4205(6) 0.4747(8) 0.2102(3) 0.230(6) Uani 1 1 d . . .
F19 F 0.1855(5) 0.5170(5) 0.1684(4) 0.198(5) Uani 1 1 d . . .
F20 F 0.1296(2) 0.5560(4) 0.2302(2) 0.0916(16) Uani 1 1 d . . .
F21 F 0.1067(3) 0.4339(6) 0.1790(5) 0.206(5) Uani 1 1 d . . .
F22 F 0.1944(3) 0.3780(4) 0.2010(3) 0.112(2) Uani 1 1 d . . .
F23 F 0.2192(3) 0.5048(5) 0.2593(4) 0.156(3) Uani 1 1 d . . .
F24 F 0.1481(6) 0.4204(6) 0.2694(3) 0.210(5) Uani 1 1 d . . .
Fe1 Fe 0.28141(5) -0.08467(8) 0.26208(5) 0.0564(3) Uani 1 1 d . . .
Fe2 Fe 0.15523(5) 0.03242(8) 0.26217(5) 0.0585(3) Uani 1 1 d . . .
Fe3 Fe 0.33577(5) 0.22065(7) 0.37943(5) 0.0501(3) Uani 1 1 d . . .
Fe4 Fe 0.29230(5) 0.06946(8) 0.46913(5) 0.0520(3) Uani 1 1 d . . .
N1 N 0.3712(3) -0.1428(4) 0.3023(3) 0.0518(16) Uani 1 1 d . . .
N2 N 0.2622(3) -0.2305(4) 0.2624(3) 0.0631(18) Uani 1 1 d . . .
N3 N 0.3165(4) -0.1250(5) 0.1846(3) 0.071(2) Uani 1 1 d . . .
N4 N 0.1015(3) 0.1534(5) 0.2838(3) 0.0643(19) Uani 1 1 d . . .
N5 N 0.1242(3) 0.0896(5) 0.1753(3) 0.077(2) Uani 1 1 d . . .
N6 N 0.0652(3) -0.0230(5) 0.2466(4) 0.078(2) Uani 1 1 d . . .
N7 N 0.3575(3) 0.2695(4) 0.2938(3) 0.0537(16) Uani 1 1 d . . .
N8 N 0.3343(3) 0.3671(4) 0.3909(3) 0.0518(16) Uani 1 1 d . . .
N9 N 0.4328(3) 0.2464(4) 0.4021(3) 0.0579(17) Uani 1 1 d . . .
N10 N 0.2348(3) -0.0429(4) 0.4939(3) 0.0589(18) Uani 1 1 d . . .
N11 N 0.3470(3) 0.0211(5) 0.5495(3) 0.0668(19) Uani 1 1 d . . .
N12 N 0.2450(3) 0.1378(5) 0.5320(3) 0.0639(19) Uani 1 1 d . . .
N13 N -0.0511(4) 0.4879(8) 0.0584(4) 0.109(3) Uani 1 1 d . . .
N14 N 0.0698(5) 0.6888(8) 0.3498(6) 0.133(4) Uani 1 1 d . . .
N15 N 0.5289(6) 0.5767(9) 0.4107(5) 0.153(5) Uani 1 1 d . . .
N16 N -0.1209(12) 0.4051(12) 0.4716(11) 0.299(12) Uani 1 1 d . . .
N17 N -0.0591(6) 0.1335(11) 0.4058(7) 0.168(5) Uani 1 1 d . . .
O1 O 0.2841(2) -0.0691(4) 0.3473(2) 0.0595(14) Uani 1 1 d . . .
O2 O 0.3406(3) -0.0250(4) 0.4295(2) 0.0627(15) Uani 1 1 d . . .
O3 O 0.2170(2) 0.1281(4) 0.2828(2) 0.0627(15) Uani 1 1 d . . .
O4 O 0.2464(2) 0.2380(4) 0.3465(2) 0.0609(14) Uani 1 1 d . . .
O5 O 0.3233(3) 0.0384(4) 0.2513(3) 0.0681(15) Uani 1 1 d . . .
O6 O 0.3465(2) 0.1066(4) 0.3366(2) 0.0610(15) Uani 1 1 d . . .
O7 O 0.1582(3) -0.0151(4) 0.3459(3) 0.0682(16) Uani 1 1 d . . .
O8 O 0.2218(2) 0.0716(4) 0.4060(2) 0.0596(14) Uani 1 1 d . . .
O9 O 0.2051(2) -0.0496(3) 0.2390(2) 0.0599(14) Uani 1 1 d . . .
O10 O 0.3284(2) 0.1683(3) 0.44761(19) 0.0521(13) Uani 1 1 d . . .
P1 P 0.36796(12) 0.66532(18) 0.48429(11) 0.0720(7) Uani 1 1 d . . .
P2 P 0.07031(12) 0.3485(2) 0.45104(12) 0.0802(8) Uani 1 1 d . . .
P3 P 0.45628(9) 0.55445(15) 0.23826(9) 0.0544(6) Uani 1 1 d . . .
P4 P 0.16261(11) 0.46776(16) 0.21624(10) 0.0631(6) Uani 1 1 d . . .

loop_
_atom_site_aniso_label
_atom_site_aniso_U_11
_atom_site_aniso_U_22
_atom_site_aniso_U_33
_atom_site_aniso_U_23
_atom_site_aniso_U_13
_atom_site_aniso_U_12
C1 0.056(5) 0.048(5) 0.070(6) 0.004(4) 0.021(5) 0.010(4)
C2 0.053(5) 0.062(6) 0.068(5) -0.013(4) 0.013(4) 0.008(4)
C3 0.084(7) 0.047(6) 0.077(6) -0.004(4) 0.016(5) -0.005(5)
C4 0.077(7) 0.066(7) 0.147(10) 0.030(7) -0.011(7) -0.008(6)
C5 0.137(10) 0.069(7) 0.097(8) -0.032(7) 0.012(7) -0.028(7)
C6 0.153(11) 0.055(7) 0.080(7) -0.017(6) 0.004(7) -0.015(7)
C7 0.115(10) 0.113(10) 0.090(8) -0.014(7) 0.045(7) -0.003(8)
C8 0.076(6) 0.067(6) 0.082(7) -0.014(5) 0.030(5) -0.004(5)
C9 0.068(6) 0.080(7) 0.110(8) -0.004(6) 0.010(5) -0.024(5)
C10 0.180(12) 0.073(8) 0.075(7) -0.007(6) 0.036(7) 0.003(8)
C11 0.059(6) 0.042(5) 0.078(6) 0.009(5) 0.020(5) 0.005(4)
C12 0.047(5) 0.057(6) 0.093(6) -0.003(5) 0.014(5) 0.011(4)
C13 0.063(6) 0.064(7) 0.115(8) 0.021(6) 0.010(6) 0.009(5)
C14 0.100(8) 0.069(8) 0.089(7) 0.024(6) -0.009(6) 0.003(6)
C15 0.071(6) 0.096(9) 0.095(7) -0.007(6) -0.019(5) -0.007(6)
C16 0.097(8) 0.079(8) 0.098(8) 0.006(6) -0.025(6) -0.033(6)
C17 0.065(6) 0.070(7) 0.164(11) 0.004(7) 0.020(7) -0.001(6)
C18 0.052(5) 0.063(6) 0.121(8) 0.009(6) 0.017(5) -0.008(5)
C19 0.106(8) 0.098(8) 0.063(6) 0.008(5) -0.001(6) -0.010(7)
C20 0.072(7) 0.068(7) 0.121(8) 0.002(6) -0.004(6) -0.025(5)
C21 0.048(5) 0.051(6) 0.088(7) -0.014(5) 0.025(5) -0.002(4)
C22 0.084(6) 0.053(6) 0.066(5) -0.002(4) 0.032(5) -0.005(5)
C23 0.068(6) 0.047(5) 0.072(5) 0.003(4) 0.034(4) 0.004(4)
C24 0.074(6) 0.047(5) 0.082(6) 0.010(5) 0.019(5) -0.006(5)
C25 0.065(6) 0.044(5) 0.082(6) -0.018(4) 0.003(5) -0.004(4)
C26 0.054(5) 0.054(6) 0.106(7) -0.013(5) -0.004(5) -0.002(5)
C27 0.051(5) 0.082(7) 0.121(8) -0.010(6) 0.030(6) 0.011(5)
C28 0.069(6) 0.051(6) 0.099(7) 0.003(5) 0.046(5) 0.003(5)
C29 0.069(6) 0.056(6) 0.086(6) -0.014(5) 0.021(5) 0.004(5)
C30 0.082(7) 0.057(6) 0.125(9) -0.001(6) -0.024(6) 0.010(5)
C31 0.050(5) 0.064(7) 0.085(7) -0.004(5) 0.026(5) -0.006(5)
C32 0.064(5) 0.051(5) 0.069(5) 0.010(4) 0.026(4) -0.009(4)
C33 0.085(6) 0.058(6) 0.073(6) 0.018(5) 0.031(5) 0.017(5)
C34 0.116(8) 0.067(7) 0.058(6) 0.013(5) 0.005(5) 0.015(6)
C35 0.099(8) 0.082(7) 0.061(5) -0.011(5) -0.003(5) 0.011(6)
C36 0.098(8) 0.079(7) 0.068(6) -0.001(5) 0.029(6) 0.014(6)
C37 0.079(7) 0.074(7) 0.080(6) 0.005(5) 0.040(5) 0.021(5)
C38 0.080(6) 0.072(7) 0.070(6) 0.000(5) 0.034(5) 0.007(5)
C39 0.065(6) 0.105(8) 0.073(6) -0.010(5) 0.004(5) 0.025(6)
C40 0.089(7) 0.055(6) 0.095(7) -0.006(5) 0.017(5) 0.023(5)
C41 0.149(4) 0.095(4) 0.156(4) -0.008(3) 0.018(3) -0.007(3)
C42 0.149(4) 0.095(4) 0.156(4) -0.008(3) 0.018(3) -0.007(3)
C43 0.149(4) 0.095(4) 0.156(4) -0.008(3) 0.018(3) -0.007(3)
C44 0.149(4) 0.095(4) 0.156(4) -0.008(3) 0.018(3) -0.007(3)
C45 0.149(4) 0.095(4) 0.156(4) -0.008(3) 0.018(3) -0.007(3)
C46 0.149(4) 0.095(4) 0.156(4) -0.008(3) 0.018(3) -0.007(3)
C47 0.149(4) 0.095(4) 0.156(4) -0.008(3) 0.018(3) -0.007(3)
C48 0.149(4) 0.095(4) 0.156(4) -0.008(3) 0.018(3) -0.007(3)
C49 0.149(4) 0.095(4) 0.156(4) -0.008(3) 0.018(3) -0.007(3)
C50 0.149(4) 0.095(4) 0.156(4) -0.008(3) 0.018(3) -0.007(3)
F1 0.282(10) 0.124(6) 0.068(4) -0.025(4) 0.026(5) 0.033(6)
F2 0.45(2) 0.251(13) 0.086(5) 0.006(6) 0.001(8) -0.239(15)
F3 0.210(9) 0.155(8) 0.166(7) -0.051(6) -0.077(6) 0.096(7)
F4 0.443(19) 0.249(12) 0.092(5) -0.018(6) -0.006(8) 0.261(14)
F5 0.247(11) 0.54(2) 0.097(6) -0.067(9) 0.074(7) -0.271(14)
F6 0.145(5) 0.075(4) 0.071(3) -0.006(3) 0.000(3) 0.000(4)
F7 0.073(5) 0.142(7) 0.373(14) 0.106(8) 0.052(6) 0.002(4)
F8 0.235(11) 0.316(14) 0.103(6) -0.101(7) -0.038(6) 0.030(10)
F9 0.115(5) 0.092(6) 0.251(9) -0.001(5) -0.001(6) 0.020(4)
F10 0.213(9) 0.223(10) 0.094(5) 0.011(5) 0.013(5) 0.125(8)
F11 0.118(5) 0.086(5) 0.138(5) 0.012(4) 0.019(4) 0.018(4)
F12 0.077(4) 0.157(7) 0.229(8) -0.028(6) 0.032(5) -0.007(4)
F13 0.359(14) 0.206(10) 0.126(6) 0.057(6) -0.074(8) -0.215(11)
F14 0.103(4) 0.104(5) 0.105(4) 0.047(4) 0.019(3) 0.015(4)
F15 0.279(11) 0.172(8) 0.247(10) 0.127(8) 0.213(9) 0.150(8)
F16 0.148(6) 0.150(7) 0.129(5) 0.075(5) 0.041(5) 0.071(5)
F17 0.211(9) 0.134(7) 0.309(12) 0.107(8) 0.203(9) 0.097(7)
F18 0.348(15) 0.212(10) 0.104(6) 0.032(6) -0.042(7) -0.171(11)
F19 0.379(14) 0.096(5) 0.172(7) 0.011(5) 0.202(9) -0.007(7)
F20 0.079(4) 0.074(4) 0.119(4) -0.022(3) 0.008(3) 0.002(3)
F21 0.114(6) 0.136(7) 0.321(12) -0.128(8) -0.101(7) 0.047(5)
F22 0.107(5) 0.081(4) 0.149(5) -0.016(4) 0.018(4) 0.027(4)
F23 0.116(5) 0.109(6) 0.213(8) -0.038(5) -0.062(5) 0.029(5)
F24 0.430(16) 0.106(6) 0.122(6) 0.004(5) 0.127(8) -0.072(8)
Fe1 0.0627(7) 0.0463(7) 0.0592(7) -0.0081(6) 0.0070(5) -0.0003(6)
Fe2 0.0482(7) 0.0544(8) 0.0698(8) 0.0021(6) 0.0001(6) -0.0047(6)
Fe3 0.0537(7) 0.0430(7) 0.0559(7) -0.0049(5) 0.0154(5) -0.0075(6)
Fe4 0.0553(7) 0.0508(7) 0.0516(6) 0.0020(5) 0.0140(5) 0.0012(6)
N1 0.059(4) 0.044(4) 0.058(4) -0.008(3) 0.027(3) -0.007(3)
N2 0.067(5) 0.032(4) 0.088(5) -0.003(4) 0.007(4) -0.010(3)
N3 0.094(6) 0.059(5) 0.062(4) -0.002(4) 0.015(4) -0.002(4)
N4 0.042(4) 0.058(5) 0.090(5) 0.009(4) 0.000(4) -0.002(3)
N5 0.079(5) 0.063(6) 0.080(5) 0.005(4) -0.014(4) -0.010(4)
N6 0.072(5) 0.059(5) 0.100(6) 0.006(4) 0.005(4) -0.013(4)
N7 0.057(4) 0.046(4) 0.063(4) -0.006(3) 0.023(3) -0.005(3)
N8 0.045(4) 0.049(4) 0.063(4) -0.009(3) 0.015(3) 0.003(3)
N9 0.047(4) 0.040(4) 0.087(5) -0.006(3) 0.011(4) 0.005(3)
N10 0.069(4) 0.049(4) 0.065(4) 0.009(3) 0.031(4) 0.005(4)
N11 0.081(5) 0.063(5) 0.056(4) -0.003(4) 0.012(4) 0.014(4)
N12 0.062(5) 0.061(5) 0.072(5) -0.004(4) 0.021(4) 0.008(4)
N13 0.098(7) 0.105(8) 0.128(8) -0.002(6) 0.027(6) -0.026(6)
N14 0.087(7) 0.110(9) 0.198(12) 0.013(8) 0.006(7) 0.004(6)
N15 0.185(12) 0.167(12) 0.105(8) 0.003(7) 0.017(7) -0.050(10)
N16 0.42(3) 0.127(15) 0.36(3) 0.008(16) 0.11(2) -0.069(18)
N17 0.150(11) 0.145(12) 0.208(13) -0.023(10) 0.025(9) 0.022(10)
O1 0.057(4) 0.059(4) 0.063(3) -0.004(3) 0.011(3) 0.007(3)
O2 0.082(4) 0.053(3) 0.059(3) -0.007(3) 0.027(3) -0.002(3)
O3 0.050(3) 0.052(4) 0.086(4) -0.008(3) 0.009(3) 0.003(3)
O4 0.057(3) 0.062(4) 0.063(3) 0.001(3) 0.010(3) -0.014(3)
O5 0.071(4) 0.051(4) 0.085(4) -0.014(3) 0.021(3) -0.003(3)
O6 0.076(4) 0.051(4) 0.061(4) -0.008(3) 0.025(3) -0.008(3)
O7 0.056(4) 0.072(4) 0.077(4) -0.001(3) 0.015(3) 0.003(3)
O8 0.054(3) 0.060(4) 0.066(3) 0.012(3) 0.014(3) -0.010(3)
O9 0.064(3) 0.047(3) 0.065(3) 0.000(3) 0.000(3) -0.008(3)
O10 0.056(3) 0.056(3) 0.047(3) -0.004(2) 0.014(2) 0.005(3)
P1 0.0860(18) 0.0573(16) 0.0712(16) 0.0001(13) 0.0084(14) 0.0123(15)
P2 0.0705(18) 0.079(2) 0.090(2) -0.0005(15) 0.0090(14) 0.0080(15)
P3 0.0512(12) 0.0530(14) 0.0634(13) 0.0036(11) 0.0220(10) -0.0002(11)
P4 0.0663(15) 0.0556(15) 0.0678(14) 0.0071(12) 0.0115(12) -0.0014(12)

loop_
_atom_type_symbol
_atom_type_description
_atom_type_scat_dispersion_real
_atom_type_scat_dispersion_imag
_atom_type_scat_source
C C 0.0033 0.0016 'International Tables Vol C Tables 4.2.6.8 and 6.1.1.4'
H H 0.0000 0.0000 'International Tables Vol C Tables 4.2.6.8 and 6.1.1.4'
F F 0.0171 0.0103 'International Tables Vol C Tables 4.2.6.8 and 6.1.1.4'
Fe Fe 0.3463 0.8444 'International Tables Vol C Tables 4.2.6.8 and 6.1.1.4'
N N 0.0061 0.0033 'International Tables Vol C Tables 4.2.6.8 and 6.1.1.4'
O O 0.0106 0.0060 'International Tables Vol C Tables 4.2.6.8 and 6.1.1.4'
P P 0.1023 0.0942 'International Tables Vol C Tables 4.2.6.8 and 6.1.1.4'

loop_
_geom_angle_atom_site_label_1
_geom_angle_atom_site_label_2
_geom_angle_atom_site_label_3
_geom_angle
_geom_angle_site_symmetry_1
_geom_angle_site_symmetry_3
_geom_angle_publ_flag
O2 C1 O1 122.7(7) . . ?
O2 C1 C2 120.0(8) . . ?
O1 C1 C2 117.2(7) . . ?
N1 C2 C1 108.8(7) . . ?
N1 C2 H2A 109.9 . . ?
C1 C2 H2A 109.9 . . ?
N1 C2 H2B 109.9 . . ?
C1 C2 H2B 109.9 . . ?
H2A C2 H2B 108.3 . . ?
N1 C3 C4 113.9(8) . . ?
N1 C3 H3A 108.8 . . ?
C4 C3 H3A 108.8 . . ?
N1 C3 H3B 108.8 . . ?
C4 C3 H3B 108.8 . . ?
H3A C3 H3B 107.7 . . ?
N2 C4 C3 112.4(8) . . ?
N2 C4 H4A 109.1 . . ?
C3 C4 H4A 109.1 . . ?
N2 C4 H4B 109.1 . . ?
C3 C4 H4B 109.1 . . ?
H4A C4 H4B 107.9 . . ?
N2 C5 C6 113.3(9) . . ?
N2 C5 H5A 108.9 . . ?
C6 C5 H5A 108.9 . . ?
N2 C5 H5B 108.9 . . ?
C6 C5 H5B 108.9 . . ?
H5A C5 H5B 107.7 . . ?
C5 C6 N3 115.4(8) . . ?
C5 C6 H6A 108.4 . . ?
N3 C6 H6A 108.4 . . ?
C5 C6 H6B 108.4 . . ?
N3 C6 H6B 108.4 . . ?
H6A C6 H6B 107.5 . . ?
C8 C7 N3 113.9(8) . . ?
C8 C7 H7A 108.8 . . ?
N3 C7 H7A 108.8 . . ?
C8 C7 H7B 108.8 . . ?
N3 C7 H7B 108.8 . . ?
H7A C7 H7B 107.7 . . ?
C7 C8 N1 111.5(8) . . ?
C7 C8 H8A 109.3 . . ?
N1 C8 H8A 109.3 . . ?
C7 C8 H8B 109.3 . . ?
N1 C8 H8B 109.3 . . ?
H8A C8 H8B 108.0 . . ?
N2 C9 H9A 109.5 . . ?
N2 C9 H9B 109.5 . . ?
H9A C9 H9B 109.5 . . ?
N2 C9 H9C 109.5 . . ?
H9A C9 H9C 109.5 . . ?
H9B C9 H9C 109.5 . . ?
N3 C10 H10A 109.5 . . ?
N3 C10 H10B 109.5 . . ?
H10A C10 H10B 109.5 . . ?
N3 C10 H10C 109.5 . . ?
H10A C10 H10C 109.5 . . ?
H10B C10 H10C 109.5 . . ?
O4 C11 O3 123.9(8) . . ?
O4 C11 C12 117.7(8) . . ?
O3 C11 C12 118.3(8) . . ?
N4 C12 C11 109.0(7) . . ?
N4 C12 H12A 109.9 . . ?
C11 C12 H12A 109.9 . . ?
N4 C12 H12B 109.9 . . ?
C11 C12 H12B 109.9 . . ?
H12A C12 H12B 108.3 . . ?
C14 C13 N4 112.2(7) . . ?
C14 C13 H13A 109.2 . . ?
N4 C13 H13A 109.2 . . ?
C14 C13 H13B 109.2 . . ?
N4 C13 H13B 109.2 . . ?
H13A C13 H13B 107.9 . . ?
N5 C14 C13 112.3(9) . . ?
N5 C14 H14A 109.1 . . ?
C13 C14 H14A 109.1 . . ?
N5 C14 H14B 109.1 . . ?
C13 C14 H14B 109.1 . . ?
H14A C14 H14B 107.9 . . ?
N5 C15 C16 112.8(8) . . ?
N5 C15 H15A 109.0 . . ?
C16 C15 H15A 109.0 . . ?
N5 C15 H15B 109.0 . . ?
C16 C15 H15B 109.0 . . ?
H15A C15 H15B 107.8 . . ?
C15 C16 N6 111.2(8) . . ?
C15 C16 H16A 109.4 . . ?
N6 C16 H16A 109.4 . . ?
C15 C16 H16B 109.4 . . ?
N6 C16 H16B 109.4 . . ?
H16A C16 H16B 108.0 . . ?
N6 C17 C18 111.8(8) . . ?
N6 C17 H17A 109.2 . . ?
C18 C17 H17A 109.2 . . ?
N6 C17 H17B 109.2 . . ?
C18 C17 H17B 109.2 . . ?
H17A C17 H17B 107.9 . . ?
N4 C18 C17 111.5(8) . . ?
N4 C18 H18A 109.3 . . ?
C17 C18 H18A 109.3 . . ?
N4 C18 H18B 109.3 . . ?
C17 C18 H18B 109.3 . . ?
H18A C18 H18B 108.0 . . ?
N5 C19 H19A 109.5 . . ?
N5 C19 H19B 109.5 . . ?
H19A C19 H19B 109.5 . . ?
N5 C19 H19C 109.5 . . ?
H19A C19 H19C 109.5 . . ?
H19B C19 H19C 109.5 . . ?
N6 C20 H20A 109.5 . . ?
N6 C20 H20B 109.5 . . ?
H20A C20 H20B 109.5 . . ?
N6 C20 H20C 109.5 . . ?
H20A C20 H20C 109.5 . . ?
H20B C20 H20C 109.5 . . ?
O5 C21 O6 124.0(8) . . ?
O5 C21 C22 118.6(8) . . ?
O6 C21 C22 117.4(7) . . ?
N7 C22 C21 109.3(7) . . ?
N7 C22 H22A 109.8 . . ?
C21 C22 H22A 109.8 . . ?
N7 C22 H22B 109.8 . . ?
C21 C22 H22B 109.8 . . ?
H22A C22 H22B 108.3 . . ?
N7 C23 C24 112.8(7) . . ?
N7 C23 H23A 109.0 . . ?
C24 C23 H23A 109.0 . . ?
N7 C23 H23B 109.0 . . ?
C24 C23 H23B 109.0 . . ?
H23A C23 H23B 107.8 . . ?
C23 C24 N8 111.5(7) . . ?
C23 C24 H24A 109.3 . . ?
N8 C24 H24A 109.3 . . ?
C23 C24 H24B 109.3 . . ?
N8 C24 H24B 109.3 . . ?
H24A C24 H24B 108.0 . . ?
N8 C25 C26 112.8(7) . . ?
N8 C25 H25A 109.0 . . ?
C26 C25 H25A 109.0 . . ?
N8 C25 H25B 109.0 . . ?
C26 C25 H25B 109.0 . . ?
H25A C25 H25B 107.8 . . ?
N9 C26 C25 113.3(7) . . ?
N9 C26 H26A 108.9 . . ?
C25 C26 H26A 108.9 . . ?
N9 C26 H26B 108.9 . . ?
C25 C26 H26B 108.9 . . ?
H26A C26 H26B 107.7 . . ?
N9 C27 C28 112.3(7) . . ?
N9 C27 H27A 109.2 . . ?
C28 C27 H27A 109.2 . . ?
N9 C27 H27B 109.2 . . ?
C28 C27 H27B 109.2 . . ?
H27A C27 H27B 107.9 . . ?
C27 C28 N7 113.6(7) . . ?
C27 C28 H28A 108.9 . . ?
N7 C28 H28A 108.9 . . ?
C27 C28 H28B 108.9 . . ?
N7 C28 H28B 108.9 . . ?
H28A C28 H28B 107.7 . . ?
N8 C29 H29A 109.5 . . ?
N8 C29 H29B 109.5 . . ?
H29A C29 H29B 109.5 . . ?
N8 C29 H29C 109.5 . . ?
H29A C29 H29C 109.5 . . ?
H29B C29 H29C 109.5 . . ?
N9 C30 H30A 109.5 . . ?
N9 C30 H30B 109.5 . . ?
H30A C30 H30B 109.5 . . ?
N9 C30 H30C 109.5 . . ?
H30A C30 H30C 109.5 . . ?
H30B C30 H30C 109.5 . . ?
O7 C31 O8 122.7(8) . . ?
O7 C31 C32 119.5(8) . . ?
O8 C31 C32 117.8(9) . . ?
N10 C32 C31 110.1(7) . . ?
N10 C32 H32A 109.6 . . ?
C31 C32 H32A 109.6 . . ?
N10 C32 H32B 109.6 . . ?
C31 C32 H32B 109.6 . . ?
H32A C32 H32B 108.2 . . ?
N10 C33 C34 111.5(7) . . ?
N10 C33 H33A 109.3 . . ?
C34 C33 H33A 109.3 . . ?
N10 C33 H33B 109.3 . . ?
C34 C33 H33B 109.3 . . ?
H33A C33 H33B 108.0 . . ?
C33 C34 N11 110.8(7) . . ?
C33 C34 H34A 109.5 . . ?
N11 C34 H34A 109.5 . . ?
C33 C34 H34B 109.5 . . ?
N11 C34 H34B 109.5 . . ?
H34A C34 H34B 108.1 . . ?
C36 C35 N11 113.1(8) . . ?
C36 C35 H35A 109.0 . . ?
N11 C35 H35A 109.0 . . ?
C36 C35 H35B 109.0 . . ?
N11 C35 H35B 109.0 . . ?
H35A C35 H35B 107.8 . . ?
C35 C36 N12 112.6(7) . . ?
C35 C36 H36A 109.1 . . ?
N12 C36 H36A 109.1 . . ?
C35 C36 H36B 109.1 . . ?
N12 C36 H36B 109.1 . . ?
H36A C36 H36B 107.8 . . ?
N12 C37 C38 112.4(7) . . ?
N12 C37 H37A 109.1 . . ?
C38 C37 H37A 109.1 . . ?
N12 C37 H37B 109.1 . . ?
C38 C37 H37B 109.1 . . ?
H37A C37 H37B 107.9 . . ?
N10 C38 C37 111.5(7) . . ?
N10 C38 H38A 109.3 . . ?
C37 C38 H38A 109.3 . . ?
N10 C38 H38B 109.3 . . ?
C37 C38 H38B 109.3 . . ?
H38A C38 H38B 108.0 . . ?
N11 C39 H39A 109.5 . . ?
N11 C39 H39B 109.5 . . ?
H39A C39 H39B 109.5 . . ?
N11 C39 H39C 109.5 . . ?
H39A C39 H39C 109.5 . . ?
H39B C39 H39C 109.5 . . ?
N12 C40 H40A 109.5 . . ?
N12 C40 H40B 109.5 . . ?
H40A C40 H40B 109.5 . . ?
N12 C40 H40C 109.5 . . ?
H40A C40 H40C 109.5 . . ?
H40B C40 H40C 109.5 . . ?
C42 C41 H41A 109.5 . . ?
C42 C41 H41B 109.5 . . ?
H41A C41 H41B 109.5 . . ?
C42 C41 H41C 109.5 . . ?
H41A C41 H41C 109.5 . . ?
H41B C41 H41C 109.5 . . ?
N13 C42 C41 177.2(17) . . ?
C44 C43 H43A 109.5 . . ?
C44 C43 H43B 109.5 . . ?
H43A C43 H43B 109.5 . . ?
C44 C43 H43C 109.5 . . ?
H43A C43 H43C 109.5 . . ?
H43B C43 H43C 109.5 . . ?
N14 C44 C43 175.5(18) . . ?
C46 C45 H45A 109.5 . . ?
C46 C45 H45B 109.5 . . ?
H45A C45 H45B 109.5 . . ?
C46 C45 H45C 109.5 . . ?
H45A C45 H45C 109.5 . . ?
H45B C45 H45C 109.5 . . ?
C45 C46 N15 176.0(19) . . ?
C48 C47 H47A 109.5 . . ?
C48 C47 H47B 109.5 . . ?
H47A C47 H47B 109.5 . . ?
C48 C47 H47C 109.5 . . ?
H47A C47 H47C 109.5 . . ?
H47B C47 H47C 109.5 . . ?
C47 C48 N16 170.8(19) . . ?
C50 C49 H49A 109.5 . . ?
C50 C49 H49B 109.5 . . ?
H49A C49 H49B 109.5 . . ?
C50 C49 H49C 109.5 . . ?
H49A C49 H49C 109.5 . . ?
H49B C49 H49C 109.5 . . ?
C49 C50 N17 172(2) . . ?
O9 Fe1 O1 97.8(2) . . ?
O9 Fe1 O5 98.4(2) . . ?
O1 Fe1 O5 94.5(2) . . ?
O9 Fe1 N3 107.1(3) . . ?
O1 Fe1 N3 155.0(3) . . ?
O5 Fe1 N3 84.5(3) . . ?
O9 Fe1 N2 95.9(2) . . ?
O1 Fe1 N2 94.8(3) . . ?
O5 Fe1 N2 161.7(2) . . ?
N3 Fe1 N2 80.4(3) . . ?
O9 Fe1 N1 170.4(2) . . ?
O1 Fe1 N1 75.6(2) . . ?
O5 Fe1 N1 89.3(2) . . ?
N3 Fe1 N1 79.4(3) . . ?
N2 Fe1 N1 77.9(2) . . ?
O9 Fe2 O3 95.9(2) . . ?
O9 Fe2 O7 97.4(2) . . ?
O3 Fe2 O7 95.7(2) . . ?
O9 Fe2 N6 108.2(3) . . ?
O3 Fe2 N6 155.7(3) . . ?
O7 Fe2 N6 85.2(3) . . ?
O9 Fe2 N5 96.0(3) . . ?
O3 Fe2 N5 93.2(3) . . ?
O7 Fe2 N5 163.1(3) . . ?
N6 Fe2 N5 80.9(3) . . ?
O9 Fe2 N4 170.1(2) . . ?
O3 Fe2 N4 76.4(2) . . ?
O7 Fe2 N4 89.7(2) . . ?
N6 Fe2 N4 79.2(3) . . ?
N5 Fe2 N4 78.4(3) . . ?
O10 Fe3 O6 96.6(2) . . ?
O10 Fe3 O4 99.0(2) . . ?
O6 Fe3 O4 96.4(2) . . ?
O10 Fe3 N8 108.2(2) . . ?
O6 Fe3 N8 154.9(2) . . ?
O4 Fe3 N8 83.6(2) . . ?
O10 Fe3 N9 95.4(2) . . ?
O6 Fe3 N9 93.9(2) . . ?
O4 Fe3 N9 161.2(2) . . ?
N8 Fe3 N9 80.4(2) . . ?
O10 Fe3 N7 170.4(2) . . ?
O6 Fe3 N7 76.4(2) . . ?
O4 Fe3 N7 88.4(2) . . ?
N8 Fe3 N7 78.5(2) . . ?
N9 Fe3 N7 78.7(2) . . ?
O10 Fe4 O8 97.3(2) . . ?
O10 Fe4 O2 97.3(2) . . ?
O8 Fe4 O2 95.6(2) . . ?
O10 Fe4 N11 106.7(3) . . ?
O8 Fe4 N11 155.8(3) . . ?
O2 Fe4 N11 84.1(2) . . ?
O10 Fe4 N12 96.1(2) . . ?
O8 Fe4 N12 93.9(2) . . ?
O2 Fe4 N12 162.4(2) . . ?
N11 Fe4 N12 81.2(3) . . ?
O10 Fe4 N10 171.7(2) . . ?
O8 Fe4 N10 76.9(2) . . ?
O2 Fe4 N10 89.2(2) . . ?
N11 Fe4 N10 78.9(3) . . ?
N12 Fe4 N10 78.7(3) . . ?
C3 N1 C2 112.5(6) . . ?
C3 N1 C8 111.6(6) . . ?
C2 N1 C8 111.8(6) . . ?
C3 N1 Fe1 110.6(5) . . ?
C2 N1 Fe1 104.6(4) . . ?
C8 N1 Fe1 105.3(5) . . ?
C5 N2 C4 113.5(9) . . ?
C5 N2 C9 109.9(8) . . ?
C4 N2 C9 105.6(7) . . ?
C5 N2 Fe1 110.5(6) . . ?
C4 N2 Fe1 107.0(5) . . ?
C9 N2 Fe1 110.2(5) . . ?
C10 N3 C6 109.9(8) . . ?
C10 N3 C7 110.0(9) . . ?
C6 N3 C7 108.5(8) . . ?
C10 N3 Fe1 113.9(6) . . ?
C6 N3 Fe1 103.0(6) . . ?
C7 N3 Fe1 111.2(5) . . ?
C12 N4 C18 114.5(7) . . ?
C12 N4 C13 111.2(7) . . ?
C18 N4 C13 111.7(7) . . ?
C12 N4 Fe2 105.6(4) . . ?
C18 N4 Fe2 104.1(5) . . ?
C13 N4 Fe2 109.2(5) . . ?
C14 N5 C15 114.1(8) . . ?
C14 N5 C19 109.2(8) . . ?
C15 N5 C19 109.1(8) . . ?
C14 N5 Fe2 106.4(6) . . ?
C15 N5 Fe2 109.0(6) . . ?
C19 N5 Fe2 109.0(5) . . ?
C20 N6 C17 110.0(8) . . ?
C20 N6 C16 106.2(8) . . ?
C17 N6 C16 111.4(8) . . ?
C20 N6 Fe2 114.1(6) . . ?
C17 N6 Fe2 112.3(6) . . ?
C16 N6 Fe2 102.4(6) . . ?
C23 N7 C22 113.8(7) . . ?
C23 N7 C28 112.0(6) . . ?
C22 N7 C28 111.3(6) . . ?
C23 N7 Fe3 104.8(4) . . ?
C22 N7 Fe3 104.8(4) . . ?
C28 N7 Fe3 109.6(5) . . ?
C25 N8 C29 108.4(6) . . ?
C25 N8 C24 110.3(6) . . ?
C29 N8 C24 108.8(6) . . ?
C25 N8 Fe3 103.0(5) . . ?
C29 N8 Fe3 114.3(5) . . ?
C24 N8 Fe3 111.9(5) . . ?
C30 N9 C27 108.1(7) . . ?
C30 N9 C26 110.2(7) . . ?
C27 N9 C26 112.5(7) . . ?
C30 N9 Fe3 110.9(5) . . ?
C27 N9 Fe3 106.1(5) . . ?
C26 N9 Fe3 108.9(5) . . ?
C33 N10 C32 113.7(7) . . ?
C33 N10 C38 112.3(6) . . ?
C32 N10 C38 110.8(7) . . ?
C33 N10 Fe4 104.3(5) . . ?
C32 N10 Fe4 104.5(4) . . ?
C38 N10 Fe4 110.8(5) . . ?
C39 N11 C35 108.5(7) . . ?
C39 N11 C34 110.3(7) . . ?
C35 N11 C34 110.7(7) . . ?
C39 N11 Fe4 113.9(5) . . ?
C35 N11 Fe4 101.6(5) . . ?
C34 N11 Fe4 111.5(5) . . ?
C37 N12 C40 109.8(7) . . ?
C37 N12 C36 113.0(7) . . ?
C40 N12 C36 108.7(7) . . ?
C37 N12 Fe4 105.7(5) . . ?
C40 N12 Fe4 110.9(5) . . ?
C36 N12 Fe4 108.6(5) . . ?
C1 O1 Fe1 118.9(5) . . ?
C1 O2 Fe4 134.6(5) . . ?
C11 O3 Fe2 117.7(5) . . ?
C11 O4 Fe3 134.5(5) . . ?
C21 O5 Fe1 134.1(6) . . ?
C21 O6 Fe3 118.1(5) . . ?
C31 O7 Fe2 134.4(6) . . ?
C31 O8 Fe4 117.9(6) . . ?
Fe2 O9 Fe1 136.3(3) . . ?
Fe4 O10 Fe3 135.4(3) . . ?
F5 P1 F3 89.8(8) . . ?
F5 P1 F2 179.1(10) . . ?
F3 P1 F2 89.4(8) . . ?
F5 P1 F4 100.7(10) . . ?
F3 P1 F4 168.8(9) . . ?
F2 P1 F4 80.0(8) . . ?
F5 P1 F1 91.5(5) . . ?
F3 P1 F1 89.4(4) . . ?
F2 P1 F1 89.0(5) . . ?
F4 P1 F1 94.0(5) . . ?
F5 P1 F6 89.3(5) . . ?
F3 P1 F6 90.8(4) . . ?
F2 P1 F6 90.2(5) . . ?
F4 P1 F6 85.7(4) . . ?
F1 P1 F6 179.2(5) . . ?
F8 P2 F7 91.5(7) . . ?
F8 P2 F12 91.2(6) . . ?
F7 P2 F12 177.0(6) . . ?
F8 P2 F9 93.4(6) . . ?
F7 P2 F9 92.9(5) . . ?
F12 P2 F9 88.3(5) . . ?
F8 P2 F10 175.4(7) . . ?
F7 P2 F10 91.8(6) . . ?
F12 P2 F10 85.5(5) . . ?
F9 P2 F10 89.6(5) . . ?
F8 P2 F11 90.9(6) . . ?
F7 P2 F11 88.4(4) . . ?
F12 P2 F11 90.2(4) . . ?
F9 P2 F11 175.4(5) . . ?
F10 P2 F11 85.9(4) . . ?
F13 P3 F15 94.5(7) . . ?
F13 P3 F17 93.4(8) . . ?
F15 P3 F17 171.8(8) . . ?
F13 P3 F18 177.9(8) . . ?
F15 P3 F18 84.2(7) . . ?
F17 P3 F18 87.9(7) . . ?
F13 P3 F16 86.2(5) . . ?
F15 P3 F16 86.1(4) . . ?
F17 P3 F16 92.5(4) . . ?
F18 P3 F16 95.4(5) . . ?
F13 P3 F14 93.5(5) . . ?
F15 P3 F14 94.8(4) . . ?
F17 P3 F14 86.6(4) . . ?
F18 P3 F14 84.9(5) . . ?
F16 P3 F14 179.1(4) . . ?
F19 P4 F21 95.3(7) . . ?
F19 P4 F24 172.0(7) . . ?
F21 P4 F24 92.6(7) . . ?
F19 P4 F20 89.1(4) . . ?
F21 P4 F20 90.8(3) . . ?
F24 P4 F20 92.3(5) . . ?
F19 P4 F22 90.9(4) . . ?
F21 P4 F22 87.7(4) . . ?
F24 P4 F22 87.9(5) . . ?
F20 P4 F22 178.5(4) . . ?
F19 P4 F23 87.8(6) . . ?
F21 P4 F23 176.0(6) . . ?
F24 P4 F23 84.4(6) . . ?
F20 P4 F23 86.7(3) . . ?
F22 P4 F23 94.8(4) . . ?

loop_
_geom_bond_atom_site_label_1
_geom_bond_atom_site_label_2
_geom_bond_distance
_geom_bond_site_symmetry_2
_geom_bond_publ_flag
C1 O2 1.255(9) . ?
C1 O1 1.283(10) . ?
C1 C2 1.523(11) . ?
C2 N1 1.484(9) . ?
C2 H2A 0.9700 . ?
C2 H2B 0.9700 . ?
C3 N1 1.476(10) . ?
C3 C4 1.488(13) . ?
C3 H3A 0.9700 . ?
C3 H3B 0.9700 . ?
C4 N2 1.486(11) . ?
C4 H4A 0.9700 . ?
C4 H4B 0.9700 . ?
C5 N2 1.442(11) . ?
C5 C6 1.482(14) . ?
C5 H5A 0.9700 . ?
C5 H5B 0.9700 . ?
C6 N3 1.488(12) . ?
C6 H6A 0.9700 . ?
C6 H6B 0.9700 . ?
C7 C8 1.485(13) . ?
C7 N3 1.520(13) . ?
C7 H7A 0.9700 . ?
C7 H7B 0.9700 . ?
C8 N1 1.491(10) . ?
C8 H8A 0.9700 . ?
C8 H8B 0.9700 . ?
C9 N2 1.500(11) . ?
C9 H9A 0.9600 . ?
C9 H9B 0.9600 . ?
C9 H9C 0.9600 . ?
C10 N3 1.468(12) . ?
C10 H10A 0.9600 . ?
C10 H10B 0.9600 . ?
C10 H10C 0.9600 . ?
C11 O4 1.251(10) . ?
C11 O3 1.280(10) . ?
C11 C12 1.543(11) . ?
C12 N4 1.467(10) . ?
C12 H12A 0.9700 . ?
C12 H12B 0.9700 . ?
C13 C14 1.494(13) . ?
C13 N4 1.512(11) . ?
C13 H13A 0.9700 . ?
C13 H13B 0.9700 . ?
C14 N5 1.455(12) . ?
C14 H14A 0.9700 . ?
C14 H14B 0.9700 . ?
C15 N5 1.489(11) . ?
C15 C16 1.502(14) . ?
C15 H15A 0.9700 . ?
C15 H15B 0.9700 . ?
C16 N6 1.513(12) . ?
C16 H16A 0.9700 . ?
C16 H16B 0.9700 . ?
C17 N6 1.500(12) . ?
C17 C18 1.510(14) . ?
C17 H17A 0.9700 . ?
C17 H17B 0.9700 . ?
C18 N4 1.485(10) . ?
C18 H18A 0.9700 . ?
C18 H18B 0.9700 . ?
C19 N5 1.529(12) . ?
C19 H19A 0.9600 . ?
C19 H19B 0.9600 . ?
C19 H19C 0.9600 . ?
C20 N6 1.464(12) . ?
C20 H20A 0.9600 . ?
C20 H20B 0.9600 . ?
C20 H20C 0.9600 . ?
C21 O5 1.251(10) . ?
C21 O6 1.264(10) . ?
C21 C22 1.547(12) . ?
C22 N7 1.475(10) . ?
C22 H22A 0.9700 . ?
C22 H22B 0.9700 . ?
C23 N7 1.461(10) . ?
C23 C24 1.480(11) . ?
C23 H23A 0.9700 . ?
C23 H23B 0.9700 . ?
C24 N8 1.509(10) . ?
C24 H24A 0.9700 . ?
C24 H24B 0.9700 . ?
C25 N8 1.481(10) . ?
C25 C26 1.482(11) . ?
C25 H25A 0.9700 . ?
C25 H25B 0.9700 . ?
C26 N9 1.480(10) . ?
C26 H26A 0.9700 . ?
C26 H26B 0.9700 . ?
C27 N9 1.478(11) . ?
C27 C28 1.491(13) . ?
C27 H27A 0.9700 . ?
C27 H27B 0.9700 . ?
C28 N7 1.500(10) . ?
C28 H28A 0.9700 . ?
C28 H28B 0.9700 . ?
C29 N8 1.498(10) . ?
C29 H29A 0.9600 . ?
C29 H29B 0.9600 . ?
C29 H29C 0.9600 . ?
C30 N9 1.476(11) . ?
C30 H30A 0.9600 . ?
C30 H30B 0.9600 . ?
C30 H30C 0.9600 . ?
C31 O7 1.272(10) . ?
C31 O8 1.288(10) . ?
C31 C32 1.509(12) . ?
C32 N10 1.487(10) . ?
C32 H32A 0.9700 . ?
C32 H32B 0.9700 . ?
C33 N10 1.482(10) . ?
C33 C34 1.491(13) . ?
C33 H33A 0.9700 . ?
C33 H33B 0.9700 . ?
C34 N11 1.518(12) . ?
C34 H34A 0.9700 . ?
C34 H34B 0.9700 . ?
C35 C36 1.489(13) . ?
C35 N11 1.489(11) . ?
C35 H35A 0.9700 . ?
C35 H35B 0.9700 . ?
C36 N12 1.495(11) . ?
C36 H36A 0.9700 . ?
C36 H36B 0.9700 . ?
C37 N12 1.480(11) . ?
C37 C38 1.506(12) . ?
C37 H37A 0.9700 . ?
C37 H37B 0.9700 . ?
C38 N10 1.494(10) . ?
C38 H38A 0.9700 . ?
C38 H38B 0.9700 . ?
C39 N11 1.479(11) . ?
C39 H39A 0.9600 . ?
C39 H39B 0.9600 . ?
C39 H39C 0.9600 . ?
C40 N12 1.481(11) . ?
C40 H40A 0.9600 . ?
C40 H40B 0.9600 . ?
C40 H40C 0.9600 . ?
C41 C42 1.459(19) . ?
C41 H41A 0.9600 . ?
C41 H41B 0.9600 . ?
C41 H41C 0.9600 . ?
C42 N13 1.115(16) . ?
C43 C44 1.52(2) . ?
C43 H43A 0.9600 . ?
C43 H43B 0.9600 . ?
C43 H43C 0.9600 . ?
C44 N14 1.089(17) . ?
C45 C46 1.087(18) . ?
C45 H45A 0.9600 . ?
C45 H45B 0.9600 . ?
C45 H45C 0.9600 . ?
C46 N15 1.426(19) . ?
C47 C48 1.136(16) . ?
C47 H47A 0.9600 . ?
C47 H47B 0.9600 . ?
C47 H47C 0.9600 . ?
C48 N16 1.45(2) . ?
C49 C50 1.230(18) . ?
C49 H49A 0.9600 . ?
C49 H49B 0.9600 . ?
C49 H49C 0.9600 . ?
C50 N17 1.249(18) . ?
F1 P1 1.544(6) . ?
F2 P1 1.521(10) . ?
F3 P1 1.513(7) . ?
F4 P1 1.524(8) . ?
F5 P1 1.456(9) . ?
F6 P1 1.597(6) . ?
F7 P2 1.549(7) . ?
F8 P2 1.494(8) . ?
F9 P2 1.569(8) . ?
F10 P2 1.580(8) . ?
F11 P2 1.587(7) . ?
F12 P2 1.556(7) . ?
F13 P3 1.443(8) . ?
F14 P3 1.569(6) . ?
F15 P3 1.503(6) . ?
F16 P3 1.562(6) . ?
F17 P3 1.507(6) . ?
F18 P3 1.521(9) . ?
F19 P4 1.498(6) . ?
F20 P4 1.568(6) . ?
F21 P4 1.502(7) . ?
F22 P4 1.583(6) . ?
F23 P4 1.593(7) . ?
F24 P4 1.510(7) . ?
Fe1 O9 1.803(5) . ?
Fe1 O1 1.997(5) . ?
Fe1 O5 2.092(6) . ?
Fe1 N3 2.179(7) . ?
Fe1 N2 2.207(6) . ?
Fe1 N1 2.269(6) . ?
Fe2 O9 1.803(6) . ?
Fe2 O3 1.997(6) . ?
Fe2 O7 2.071(6) . ?
Fe2 N6 2.175(7) . ?
Fe2 N5 2.208(7) . ?
Fe2 N4 2.271(7) . ?
Fe3 O10 1.805(5) . ?
Fe3 O6 2.002(5) . ?
Fe3 O4 2.064(6) . ?
Fe3 N8 2.189(6) . ?
Fe3 N9 2.211(6) . ?
Fe3 N7 2.257(6) . ?
Fe4 O10 1.791(5) . ?
Fe4 O8 1.991(5) . ?
Fe4 O2 2.086(6) . ?
Fe4 N11 2.197(7) . ?
Fe4 N12 2.204(6) . ?
Fe4 N10 2.250(6) . ?

loop_
_geom_torsion_atom_site_label_1
_geom_torsion_atom_site_label_2
_geom_torsion_atom_site_label_3
_geom_torsion_atom_site_label_4
_geom_torsion
_geom_torsion_site_symmetry_1
_geom_torsion_site_symmetry_2
_geom_torsion_site_symmetry_3
_geom_torsion_site_symmetry_4
_geom_torsion_publ_flag
O2 C1 C2 N1 167.9(7) . . . . ?
O1 C1 C2 N1 -15.0(10) . . . . ?
N1 C3 C4 N2 40.6(12) . . . . ?
N2 C5 C6 N3 38.4(15) . . . . ?
N3 C7 C8 N1 43.9(12) . . . . ?
O4 C11 C12 N4 169.3(7) . . . . ?
O3 C11 C12 N4 -10.5(10) . . . . ?
N4 C13 C14 N5 46.1(11) . . . . ?
N5 C15 C16 N6 46.1(13) . . . . ?
N6 C17 C18 N4 47.0(12) . . . . ?
O5 C21 C22 N7 -168.8(7) . . . . ?
O6 C21 C22 N7 11.1(10) . . . . ?
N7 C23 C24 N8 -46.2(9) . . . . ?
N8 C25 C26 N9 -44.9(11) . . . . ?
N9 C27 C28 N7 -43.1(11) . . . . ?
O7 C31 C32 N10 -168.6(7) . . . . ?
O8 C31 C32 N10 12.2(10) . . . . ?
N10 C33 C34 N11 -49.3(10) . . . . ?
N11 C35 C36 N12 -46.7(11) . . . . ?
N12 C37 C38 N10 -45.2(10) . . . . ?
C4 C3 N1 C2 104.2(9) . . . . ?
C4 C3 N1 C8 -129.2(9) . . . . ?
C4 C3 N1 Fe1 -12.4(9) . . . . ?
C1 C2 N1 C3 -86.4(8) . . . . ?
C1 C2 N1 C8 147.1(7) . . . . ?
C1 C2 N1 Fe1 33.7(7) . . . . ?
C7 C8 N1 C3 73.7(10) . . . . ?
C7 C8 N1 C2 -159.3(8) . . . . ?
C7 C8 N1 Fe1 -46.3(9) . . . . ?
O1 Fe1 N1 C3 88.1(5) . . . . ?
O5 Fe1 N1 C3 -177.0(5) . . . . ?
N3 Fe1 N1 C3 -92.4(5) . . . . ?
N2 Fe1 N1 C3 -10.1(5) . . . . ?
O1 Fe1 N1 C2 -33.2(5) . . . . ?
O5 Fe1 N1 C2 61.6(5) . . . . ?
N3 Fe1 N1 C2 146.2(5) . . . . ?
N2 Fe1 N1 C2 -131.5(5) . . . . ?
O1 Fe1 N1 C8 -151.2(5) . . . . ?
O5 Fe1 N1 C8 -56.3(5) . . . . ?
N3 Fe1 N1 C8 28.2(5) . . . . ?
N2 Fe1 N1 C8 110.6(5) . . . . ?
C6 C5 N2 C4 -128.7(10) . . . . ?
C6 C5 N2 C9 113.3(10) . . . . ?
C6 C5 N2 Fe1 -8.5(12) . . . . ?
C3 C4 N2 C5 74.8(11) . . . . ?
C3 C4 N2 C9 -164.7(8) . . . . ?
C3 C4 N2 Fe1 -47.4(10) . . . . ?
O9 Fe1 N2 C5 93.5(7) . . . . ?
O1 Fe1 N2 C5 -168.1(7) . . . . ?
O5 Fe1 N2 C5 -47.7(11) . . . . ?
N3 Fe1 N2 C5 -12.8(7) . . . . ?
N1 Fe1 N2 C5 -94.0(7) . . . . ?
O9 Fe1 N2 C4 -142.5(6) . . . . ?
O1 Fe1 N2 C4 -44.1(6) . . . . ?
O5 Fe1 N2 C4 76.3(10) . . . . ?
N3 Fe1 N2 C4 111.2(7) . . . . ?
N1 Fe1 N2 C4 30.0(6) . . . . ?
O9 Fe1 N2 C9 -28.1(6) . . . . ?
O1 Fe1 N2 C9 70.3(6) . . . . ?
O5 Fe1 N2 C9 -169.3(7) . . . . ?
N3 Fe1 N2 C9 -134.5(6) . . . . ?
N1 Fe1 N2 C9 144.4(6) . . . . ?
C5 C6 N3 C10 -167.7(10) . . . . ?
C5 C6 N3 C7 71.9(12) . . . . ?
C5 C6 N3 Fe1 -46.0(11) . . . . ?
C8 C7 N3 C10 110.3(10) . . . . ?
C8 C7 N3 C6 -129.4(9) . . . . ?
C8 C7 N3 Fe1 -16.9(11) . . . . ?
O9 Fe1 N3 C10 55.6(8) . . . . ?
O1 Fe1 N3 C10 -130.4(8) . . . . ?
O5 Fe1 N3 C10 -41.5(7) . . . . ?
N2 Fe1 N3 C10 148.9(8) . . . . ?
N1 Fe1 N3 C10 -131.8(8) . . . . ?
O9 Fe1 N3 C6 -63.4(6) . . . . ?
O1 Fe1 N3 C6 110.6(8) . . . . ?
O5 Fe1 N3 C6 -160.5(6) . . . . ?
N2 Fe1 N3 C6 29.9(6) . . . . ?
N1 Fe1 N3 C6 109.2(6) . . . . ?
O9 Fe1 N3 C7 -179.4(6) . . . . ?
O1 Fe1 N3 C7 -5.4(10) . . . . ?
O5 Fe1 N3 C7 83.5(7) . . . . ?
N2 Fe1 N3 C7 -86.1(7) . . . . ?
N1 Fe1 N3 C7 -6.8(6) . . . . ?
C11 C12 N4 C18 143.4(7) . . . . ?
C11 C12 N4 C13 -88.8(8) . . . . ?
C11 C12 N4 Fe2 29.6(7) . . . . ?
C17 C18 N4 C12 -163.5(8) . . . . ?
C17 C18 N4 C13 69.0(10) . . . . ?
C17 C18 N4 Fe2 -48.7(8) . . . . ?
C14 C13 N4 C12 99.5(9) . . . . ?
C14 C13 N4 C18 -131.2(8) . . . . ?
C14 C13 N4 Fe2 -16.6(9) . . . . ?
O3 Fe2 N4 C12 -31.1(5) . . . . ?
O7 Fe2 N4 C12 64.8(5) . . . . ?
N6 Fe2 N4 C12 149.9(6) . . . . ?
N5 Fe2 N4 C12 -127.3(5) . . . . ?
O3 Fe2 N4 C18 -152.0(6) . . . . ?
O7 Fe2 N4 C18 -56.1(5) . . . . ?
N6 Fe2 N4 C18 29.0(5) . . . . ?
N5 Fe2 N4 C18 111.8(6) . . . . ?
O3 Fe2 N4 C13 88.6(5) . . . . ?
O7 Fe2 N4 C13 -175.5(5) . . . . ?
N6 Fe2 N4 C13 -90.4(6) . . . . ?
N5 Fe2 N4 C13 -7.6(5) . . . . ?
C13 C14 N5 C15 69.3(11) . . . . ?
C13 C14 N5 C19 -168.3(8) . . . . ?
C13 C14 N5 Fe2 -50.9(9) . . . . ?
C16 C15 N5 C14 -132.5(10) . . . . ?
C16 C15 N5 C19 105.1(10) . . . . ?
C16 C15 N5 Fe2 -13.7(11) . . . . ?
O9 Fe2 N5 C14 -141.1(6) . . . . ?
O3 Fe2 N5 C14 -44.9(7) . . . . ?
O7 Fe2 N5 C14 76.8(11) . . . . ?
N6 Fe2 N5 C14 111.4(7) . . . . ?
N4 Fe2 N5 C14 30.6(6) . . . . ?
O9 Fe2 N5 C15 95.4(7) . . . . ?
O3 Fe2 N5 C15 -168.3(7) . . . . ?
O7 Fe2 N5 C15 -46.7(13) . . . . ?
N6 Fe2 N5 C15 -12.1(7) . . . . ?
N4 Fe2 N5 C15 -92.9(7) . . . . ?
O9 Fe2 N5 C19 -23.5(6) . . . . ?
O3 Fe2 N5 C19 72.7(6) . . . . ?
O7 Fe2 N5 C19 -165.6(8) . . . . ?
N6 Fe2 N5 C19 -131.0(6) . . . . ?
N4 Fe2 N5 C19 148.2(6) . . . . ?
C18 C17 N6 C20 109.6(9) . . . . ?
C18 C17 N6 C16 -132.9(9) . . . . ?
C18 C17 N6 Fe2 -18.7(11) . . . . ?
C15 C16 N6 C20 -172.6(9) . . . . ?
C15 C16 N6 C17 67.7(11) . . . . ?
C15 C16 N6 Fe2 -52.6(9) . . . . ?
O9 Fe2 N6 C20 54.8(7) . . . . ?
O3 Fe2 N6 C20 -134.5(7) . . . . ?
O7 Fe2 N6 C20 -41.4(7) . . . . ?
N5 Fe2 N6 C20 148.1(7) . . . . ?
N4 Fe2 N6 C20 -132.1(7) . . . . ?
O9 Fe2 N6 C17 -179.2(7) . . . . ?
O3 Fe2 N6 C17 -8.5(11) . . . . ?
O7 Fe2 N6 C17 84.6(7) . . . . ?
N5 Fe2 N6 C17 -85.8(7) . . . . ?
N4 Fe2 N6 C17 -6.0(7) . . . . ?
O9 Fe2 N6 C16 -59.6(6) . . . . ?
O3 Fe2 N6 C16 111.1(8) . . . . ?
O7 Fe2 N6 C16 -155.8(6) . . . . ?
N5 Fe2 N6 C16 33.8(6) . . . . ?
N4 Fe2 N6 C16 113.6(6) . . . . ?
C24 C23 N7 C22 162.8(7) . . . . ?
C24 C23 N7 C28 -69.9(8) . . . . ?
C24 C23 N7 Fe3 48.9(7) . . . . ?
C21 C22 N7 C23 -144.7(6) . . . . ?
C21 C22 N7 C28 87.5(8) . . . . ?
C21 C22 N7 Fe3 -30.8(7) . . . . ?
C27 C28 N7 C23 130.0(8) . . . . ?
C27 C28 N7 C22 -101.3(8) . . . . ?
C27 C28 N7 Fe3 14.1(9) . . . . ?
O6 Fe3 N7 C23 152.0(5) . . . . ?
O4 Fe3 N7 C23 55.1(5) . . . . ?
N8 Fe3 N7 C23 -28.7(5) . . . . ?
N9 Fe3 N7 C23 -111.1(5) . . . . ?
O6 Fe3 N7 C22 32.0(5) . . . . ?
O4 Fe3 N7 C22 -65.0(5) . . . . ?
N8 Fe3 N7 C22 -148.8(5) . . . . ?
N9 Fe3 N7 C22 128.8(5) . . . . ?
O6 Fe3 N7 C28 -87.6(5) . . . . ?
O4 Fe3 N7 C28 175.5(5) . . . . ?
N8 Fe3 N7 C28 91.7(5) . . . . ?
N9 Fe3 N7 C28 9.3(5) . . . . ?
C26 C25 N8 C29 171.9(7) . . . . ?
C26 C25 N8 C24 -69.1(9) . . . . ?
C26 C25 N8 Fe3 50.5(8) . . . . ?
C23 C24 N8 C25 131.7(7) . . . . ?
C23 C24 N8 C29 -109.5(8) . . . . ?
C23 C24 N8 Fe3 17.7(8) . . . . ?
O10 Fe3 N8 C25 60.8(5) . . . . ?
O6 Fe3 N8 C25 -110.4(7) . . . . ?
O4 Fe3 N8 C25 158.2(5) . . . . ?
N9 Fe3 N8 C25 -31.8(5) . . . . ?
N7 Fe3 N8 C25 -112.1(5) . . . . ?
O10 Fe3 N8 C29 -56.6(6) . . . . ?
O6 Fe3 N8 C29 132.2(6) . . . . ?
O4 Fe3 N8 C29 40.8(5) . . . . ?
N9 Fe3 N8 C29 -149.2(6) . . . . ?
N7 Fe3 N8 C29 130.5(6) . . . . ?
O10 Fe3 N8 C24 179.2(5) . . . . ?
O6 Fe3 N8 C24 8.0(9) . . . . ?
O4 Fe3 N8 C24 -83.4(5) . . . . ?
N9 Fe3 N8 C24 86.6(5) . . . . ?
N7 Fe3 N8 C24 6.3(5) . . . . ?
C28 C27 N9 C30 167.9(8) . . . . ?
C28 C27 N9 C26 -70.2(9) . . . . ?
C28 C27 N9 Fe3 48.8(9) . . . . ?
C25 C26 N9 C30 -108.3(9) . . . . ?
C25 C26 N9 C27 131.0(8) . . . . ?
C25 C26 N9 Fe3 13.6(9) . . . . ?
O10 Fe3 N9 C30 24.7(6) . . . . ?
O6 Fe3 N9 C30 -72.4(6) . . . . ?
O4 Fe3 N9 C30 164.5(7) . . . . ?
N8 Fe3 N9 C30 132.3(6) . . . . ?
N7 Fe3 N9 C30 -147.7(6) . . . . ?
O10 Fe3 N9 C27 141.8(5) . . . . ?
O6 Fe3 N9 C27 44.8(6) . . . . ?
O4 Fe3 N9 C27 -78.3(9) . . . . ?
N8 Fe3 N9 C27 -110.6(6) . . . . ?
N7 Fe3 N9 C27 -30.5(5) . . . . ?
O10 Fe3 N9 C26 -96.8(6) . . . . ?
O6 Fe3 N9 C26 166.2(6) . . . . ?
O4 Fe3 N9 C26 43.0(10) . . . . ?
N8 Fe3 N9 C26 10.8(6) . . . . ?
N7 Fe3 N9 C26 90.9(6) . . . . ?
C34 C33 N10 C32 164.5(7) . . . . ?
C34 C33 N10 C38 -68.7(9) . . . . ?
C34 C33 N10 Fe4 51.3(8) . . . . ?
C31 C32 N10 C33 -143.5(7) . . . . ?
C31 C32 N10 C38 88.9(8) . . . . ?
C31 C32 N10 Fe4 -30.5(7) . . . . ?
C37 C38 N10 C33 132.1(8) . . . . ?
C37 C38 N10 C32 -99.5(8) . . . . ?
C37 C38 N10 Fe4 16.0(9) . . . . ?
O8 Fe4 N10 C33 150.4(5) . . . . ?
O2 Fe4 N10 C33 54.4(5) . . . . ?
N11 Fe4 N10 C33 -29.7(5) . . . . ?
N12 Fe4 N10 C33 -112.9(5) . . . . ?
O8 Fe4 N10 C32 30.7(5) . . . . ?
O2 Fe4 N10 C32 -65.2(5) . . . . ?
N11 Fe4 N10 C32 -149.4(5) . . . . ?
N12 Fe4 N10 C32 127.5(5) . . . . ?
O8 Fe4 N10 C38 -88.6(6) . . . . ?
O2 Fe4 N10 C38 175.4(6) . . . . ?
N11 Fe4 N10 C38 91.3(6) . . . . ?
N12 Fe4 N10 C38 8.1(6) . . . . ?
C36 C35 N11 C39 172.2(8) . . . . ?
C36 C35 N11 C34 -66.7(10) . . . . ?
C36 C35 N11 Fe4 51.8(9) . . . . ?
C33 C34 N11 C39 -107.5(8) . . . . ?
C33 C34 N11 C35 132.4(8) . . . . ?
C33 C34 N11 Fe4 20.1(9) . . . . ?
O10 Fe4 N11 C39 -55.0(7) . . . . ?
O8 Fe4 N11 C39 131.5(7) . . . . ?
O2 Fe4 N11 C39 41.0(6) . . . . ?
N12 Fe4 N11 C39 -148.7(7) . . . . ?
N10 Fe4 N11 C39 131.3(7) . . . . ?
O10 Fe4 N11 C35 61.4(6) . . . . ?
O8 Fe4 N11 C35 -112.1(7) . . . . ?
O2 Fe4 N11 C35 157.4(6) . . . . ?
N12 Fe4 N11 C35 -32.3(6) . . . . ?
N10 Fe4 N11 C35 -112.3(6) . . . . ?
O10 Fe4 N11 C34 179.4(5) . . . . ?
O8 Fe4 N11 C34 5.9(9) . . . . ?
O2 Fe4 N11 C34 -84.7(6) . . . . ?
N12 Fe4 N11 C34 85.7(6) . . . . ?
N10 Fe4 N11 C34 5.6(5) . . . . ?
C38 C37 N12 C40 170.0(7) . . . . ?
C38 C37 N12 C36 -68.3(9) . . . . ?
C38 C37 N12 Fe4 50.3(8) . . . . ?
C35 C36 N12 C37 131.2(8) . . . . ?
C35 C36 N12 C40 -106.5(9) . . . . ?
C35 C36 N12 Fe4 14.2(10) . . . . ?
O10 Fe4 N12 C37 143.2(5) . . . . ?
O8 Fe4 N12 C37 45.4(5) . . . . ?
O2 Fe4 N12 C37 -77.2(10) . . . . ?
N11 Fe4 N12 C37 -110.8(6) . . . . ?
N10 Fe4 N12 C37 -30.4(5) . . . . ?
O10 Fe4 N12 C40 24.2(6) . . . . ?
O8 Fe4 N12 C40 -73.6(6) . . . . ?
O2 Fe4 N12 C40 163.8(7) . . . . ?
N11 Fe4 N12 C40 130.2(6) . . . . ?
N10 Fe4 N12 C40 -149.4(6) . . . . ?
O10 Fe4 N12 C36 -95.3(6) . . . . ?
O8 Fe4 N12 C36 167.0(6) . . . . ?
O2 Fe4 N12 C36 44.3(11) . . . . ?
N11 Fe4 N12 C36 10.8(6) . . . . ?
N10 Fe4 N12 C36 91.2(6) . . . . ?
O2 C1 O1 Fe1 159.7(6) . . . . ?
C2 C1 O1 Fe1 -17.4(9) . . . . ?
O9 Fe1 O1 C1 -158.2(6) . . . . ?
O5 Fe1 O1 C1 -59.1(6) . . . . ?
N3 Fe1 O1 C1 27.6(9) . . . . ?
N2 Fe1 O1 C1 105.1(6) . . . . ?
N1 Fe1 O1 C1 28.9(6) . . . . ?
O1 C1 O2 Fe4 -28.5(12) . . . . ?
C2 C1 O2 Fe4 148.5(6) . . . . ?
O10 Fe4 O2 C1 -87.1(7) . . . . ?
O8 Fe4 O2 C1 11.0(8) . . . . ?
N11 Fe4 O2 C1 166.7(8) . . . . ?
N12 Fe4 O2 C1 133.4(9) . . . . ?
N10 Fe4 O2 C1 87.8(7) . . . . ?
O4 C11 O3 Fe2 160.7(6) . . . . ?
C12 C11 O3 Fe2 -19.6(9) . . . . ?
O9 Fe2 O3 C11 -158.0(6) . . . . ?
O7 Fe2 O3 C11 -59.9(6) . . . . ?
N6 Fe2 O3 C11 30.9(10) . . . . ?
N5 Fe2 O3 C11 105.7(6) . . . . ?
N4 Fe2 O3 C11 28.4(6) . . . . ?
O3 C11 O4 Fe3 -30.9(12) . . . . ?
C12 C11 O4 Fe3 149.4(6) . . . . ?
O10 Fe3 O4 C11 -85.2(7) . . . . ?
O6 Fe3 O4 C11 12.6(7) . . . . ?
N8 Fe3 O4 C11 167.3(7) . . . . ?
N9 Fe3 O4 C11 135.4(9) . . . . ?
N7 Fe3 O4 C11 88.7(7) . . . . ?
O6 C21 O5 Fe1 34.6(12) . . . . ?
C22 C21 O5 Fe1 -145.5(6) . . . . ?
O9 Fe1 O5 C21 83.6(8) . . . . ?
O1 Fe1 O5 C21 -15.0(8) . . . . ?
N3 Fe1 O5 C21 -169.9(8) . . . . ?
N2 Fe1 O5 C21 -135.5(9) . . . . ?
N1 Fe1 O5 C21 -90.5(8) . . . . ?
O5 C21 O6 Fe3 -160.1(6) . . . . ?
C22 C21 O6 Fe3 20.0(9) . . . . ?
O10 Fe3 O6 C21 157.0(5) . . . . ?
O4 Fe3 O6 C21 57.2(6) . . . . ?
N8 Fe3 O6 C21 -31.4(9) . . . . ?
N9 Fe3 O6 C21 -107.1(6) . . . . ?
N7 Fe3 O6 C21 -29.7(5) . . . . ?
O8 C31 O7 Fe2 30.4(12) . . . . ?
C32 C31 O7 Fe2 -148.8(6) . . . . ?
O9 Fe2 O7 C31 85.2(8) . . . . ?
O3 Fe2 O7 C31 -11.5(8) . . . . ?
N6 Fe2 O7 C31 -167.1(8) . . . . ?
N5 Fe2 O7 C31 -132.9(10) . . . . ?
N4 Fe2 O7 C31 -87.9(8) . . . . ?
O7 C31 O8 Fe4 -161.4(6) . . . . ?
C32 C31 O8 Fe4 17.8(9) . . . . ?
O10 Fe4 O8 C31 158.2(5) . . . . ?
O2 Fe4 O8 C31 60.1(6) . . . . ?
N11 Fe4 O8 C31 -28.0(9) . . . . ?
N12 Fe4 O8 C31 -105.2(6) . . . . ?
N10 Fe4 O8 C31 -27.8(5) . . . . ?
O3 Fe2 O9 Fe1 37.8(5) . . . . ?
O7 Fe2 O9 Fe1 -58.7(5) . . . . ?
N6 Fe2 O9 Fe1 -146.0(4) . . . . ?
N5 Fe2 O9 Fe1 131.6(4) . . . . ?
O1 Fe1 O9 Fe2 35.4(5) . . . . ?
O5 Fe1 O9 Fe2 -60.3(5) . . . . ?
N3 Fe1 O9 Fe2 -147.1(4) . . . . ?
N2 Fe1 O9 Fe2 131.1(4) . . . . ?
O8 Fe4 O10 Fe3 -34.6(4) . . . . ?
O2 Fe4 O10 Fe3 62.1(4) . . . . ?
N11 Fe4 O10 Fe3 148.1(4) . . . . ?
N12 Fe4 O10 Fe3 -129.3(4) . . . . ?
O6 Fe3 O10 Fe4 -39.9(4) . . . . ?
O4 Fe3 O10 Fe4 57.7(4) . . . . ?
N8 Fe3 O10 Fe4 143.9(4) . . . . ?
N9 Fe3 O10 Fe4 -134.5(4) . . . . ?
